data_7023949
loop_
_publ_author_name
'Bonuccelli, Veronica'
'Funaioli, Tiziana'
'Leoni, Piero'
'Marchetti, Lorella'
'Zacchini, Stefano'

_publ_section_title
;
 Bridging molecular clusters and fullerene.
;
_journal_issue 48
_journal_name_full 'Dalton transactions (Cambridge, England : 2003)'
_journal_page_first 16898
_journal_page_last 16908
_journal_paper_doi 10.1039/c3dt52055b
_journal_volume 42
_journal_year 2013
_chemical_formula_sum 'C35 H59 O3 P3 Pt3'
_chemical_formula_weight 1206.00
_chemical_name_systematic
; 
 ? 
;
_space_group_IT_number 12
_symmetry_cell_setting monoclinic
_symmetry_space_group_name_Hall '-C 2y'
_symmetry_space_group_name_H-M 'C 1 2/m 1'
_atom_sites_solution_hydrogens geom
_atom_sites_solution_primary direct
_atom_sites_solution_secondary difmap
_audit_creation_method SHELXL-97
_cell_angle_alpha 90.00
_cell_angle_beta 93.194(2)
_cell_angle_gamma 90.00
_cell_formula_units_Z 4
_cell_length_a 19.025(3)
_cell_length_b 15.496(2)
_cell_length_c 13.934(2)
_cell_measurement_reflns_used 9920
_cell_measurement_temperature 100(2)
_cell_measurement_theta_max 27.847
_cell_measurement_theta_min 2.201
_cell_volume 4101.5(10)
_computing_cell_refinement 'APEX2 (Bruker AXS, 2006)'
_computing_data_collection 'APEX2 (Bruker AXS, 2006)'
_computing_data_reduction 'SAINT (Bruker AXS, 2004)'
_computing_molecular_graphics 'ORTEPII (Johnson, 1996)'
_computing_publication_material 'XCIF (Bruker AXS, 2001)'
_computing_structure_refinement 'SHELXL-97 (Sheldrick, 1997)'
_computing_structure_solution 'SHELXS-97 (Sheldrick, 1990)'
_diffrn_ambient_temperature 100(2)
_diffrn_measured_fraction_theta_full 0.960
_diffrn_measured_fraction_theta_max 0.960
_diffrn_measurement_device_type 'CCD area detector'
_diffrn_measurement_method 'phi and omega scans'
_diffrn_radiation_monochromator graphite
_diffrn_radiation_source 'fine-focus sealed tube'
_diffrn_radiation_type MoK\a
_diffrn_radiation_wavelength 0.71073
_diffrn_reflns_av_R_equivalents 0.0388
_diffrn_reflns_av_unetI/netI 0.0278
_diffrn_reflns_limit_h_max 22
_diffrn_reflns_limit_h_min -22
_diffrn_reflns_limit_k_max 18
_diffrn_reflns_limit_k_min -18
_diffrn_reflns_limit_l_max 16
_diffrn_reflns_limit_l_min -16
_diffrn_reflns_number 18478
_diffrn_reflns_theta_full 25.03
_diffrn_reflns_theta_max 25.03
_diffrn_reflns_theta_min 1.70
_exptl_absorpt_coefficient_mu 10.354
_exptl_absorpt_correction_T_max 0.3955
_exptl_absorpt_correction_T_min 0.2881
_exptl_absorpt_correction_type empirical
_exptl_absorpt_process_details
; 
 Data were corrected for Lorentz polarization and absorption
 effects (empirical absorption correction SADABS).
 R(int) =  0.1545 (selected reflections only, before parameter refinement)
 R(int) =  0.0556 (selected reflections only, after parameter refinement)
;
_exptl_crystal_colour pale-yellow
_exptl_crystal_density_diffrn 1.953
_exptl_crystal_density_method 'not measured'
_exptl_crystal_description plate
_exptl_crystal_F_000 2288
_exptl_crystal_size_max 0.16
_exptl_crystal_size_mid 0.12
_exptl_crystal_size_min 0.11
_refine_diff_density_max 5.830
_refine_diff_density_min -1.700
_refine_diff_density_rms 0.271
_refine_ls_extinction_method none
_refine_ls_goodness_of_fit_ref 1.083
_refine_ls_hydrogen_treatment constr
_refine_ls_matrix_type full
_refine_ls_number_parameters 224
_refine_ls_number_reflns 3632
_refine_ls_number_restraints 270
_refine_ls_restrained_S_all 1.058
_refine_ls_R_factor_all 0.0523
_refine_ls_R_factor_gt 0.0475
_refine_ls_shift/su_max 0.001
_refine_ls_shift/su_mean 0.000
_refine_ls_structure_factor_coef Fsqd
_refine_ls_weighting_details 'calc w=1/[\s^2^(Fo^2^)+(0.0757P)^2^+122.9937P] where P=(Fo^2^+2Fc^2^)/3'
_refine_ls_weighting_scheme calc
_refine_ls_wR_factor_gt 0.1245
_refine_ls_wR_factor_ref 0.1286
_reflns_number_gt 3339
_reflns_number_total 3632
_reflns_threshold_expression >2sigma(I)
_cod_data_source_file c3dt52055b.txt
_cod_data_source_block c2m
_cod_depositor_comments
;
The following automatic conversions were performed:

'_symmetry_cell_setting' value 'Monoclinic' changed to 'monoclinic'
according to /home/saulius/struct/CIF-dictionaries/cif_core.dic
dictionary named 'cif_core.dic' version 2.4.2 from 2011-04-26.

Automatic conversion script
Id: cif_fix_values 1891 2012-01-12 08:04:46Z andrius 
;
_cod_original_cell_volume 4101.4(11)
_cod_original_sg_symbol_H-M C2/m
_cod_database_code 7023949

loop_
_symmetry_equiv_pos_as_xyz
'x, y, z'
'-x, y, -z'
'x+1/2, y+1/2, z'
'-x+1/2, y+1/2, -z'
'-x, -y, -z'
'x, -y, z'
'-x+1/2, -y+1/2, -z'
'x+1/2, -y+1/2, z'

loop_
_atom_site_label
_atom_site_type_symbol
_atom_site_fract_x
_atom_site_fract_y
_atom_site_fract_z
_atom_site_U_iso_or_equiv
_atom_site_adp_type
_atom_site_occupancy
_atom_site_symmetry_multiplicity
_atom_site_calc_flag
_atom_site_refinement_flags
C1 C 0.3164(7) 0.2049(9) 0.2488(11) 0.044(3) Uani 1 1 d U
C2 C 0.0395(8) 0.0000 0.2546(12) 0.027(2) Uani 1 2 d SU
C3 C -0.0245(8) 0.0000 0.2575(12) 0.028(2) Uani 1 2 d SU
C4 C -0.1023(8) 0.0000 0.2592(12) 0.0293(19) Uani 1 2 d SU
C5 C -0.1445(8) 0.0000 0.1745(12) 0.029(2) Uani 1 2 d SU
H5 H -0.1239 0.0000 0.1139 0.035 Uiso 1 2 calc SR
C6 C -0.2190(8) 0.0000 0.1801(11) 0.027(2) Uani 1 2 d SU
H6 H -0.2489 0.0000 0.1232 0.032 Uiso 1 2 calc SR
C7 C -0.2471(8) 0.0000 0.2693(11) 0.0254(19) Uani 1 2 d SU
C8 C -0.2051(8) 0.0000 0.3519(12) 0.029(2) Uani 1 2 d SU
H8 H -0.2258 0.0000 0.4124 0.034 Uiso 1 2 calc SR
C9 C -0.1326(9) 0.0000 0.3481(12) 0.030(2) Uani 1 2 d SU
H9 H -0.1035 0.0000 0.4058 0.036 Uiso 1 2 calc SR
C10 C -0.3244(8) 0.0000 0.2765(11) 0.023(2) Uani 1 2 d SU
H10 H -0.3412 0.0000 0.3395 0.028 Uiso 1 2 calc SR
C11 C 0.4201(8) 0.0000 0.3479(11) 0.026(3) Uani 1 2 d SU
C12 C 0.4672(7) 0.0800(10) 0.3500(10) 0.043(3) Uani 1 1 d U
H12A H 0.4379 0.1319 0.3441 0.064 Uiso 1 1 calc R
H12B H 0.4984 0.0775 0.2964 0.064 Uiso 1 1 calc R
H12C H 0.4955 0.0817 0.4109 0.064 Uiso 1 1 calc R
C13 C 0.3752(8) 0.0000 0.4369(11) 0.029(3) Uani 1 2 d SU
H13A H 0.3368 -0.0418 0.4275 0.043 Uiso 0.50 1 calc PR
H13B H 0.3556 0.0577 0.4458 0.043 Uiso 0.50 1 calc PR
H13C H 0.4049 -0.0159 0.4940 0.043 Uiso 0.50 1 calc PR
C14 C 0.3954(9) 0.0000 0.1190(11) 0.030(3) Uani 1 2 d SU
C15 C 0.4414(7) 0.0783(9) 0.1071(9) 0.037(3) Uani 1 1 d U
H15A H 0.4155 0.1304 0.1238 0.055 Uiso 1 1 calc R
H15B H 0.4545 0.0822 0.0402 0.055 Uiso 1 1 calc RD
H15C H 0.4840 0.0732 0.1495 0.055 Uiso 1 1 calc R
C16 C 0.3344(9) 0.0000 0.0459(12) 0.032(3) Uani 1 2 d SU
H16A H 0.2983 0.0403 0.0660 0.048 Uiso 0.50 1 calc PR
H16B H 0.3145 -0.0582 0.0406 0.048 Uiso 0.50 1 calc PR
H16C H 0.3507 0.0180 -0.0165 0.048 Uiso 0.50 1 calc PR
C17 C 0.1310(6) 0.2018(8) 0.3681(8) 0.030(2) Uani 1 1 d U
C18 C 0.1514(6) 0.2980(8) 0.3652(9) 0.033(2) Uani 1 1 d U
H18A H 0.1186 0.3286 0.3204 0.049 Uiso 1 1 calc R
H18B H 0.1994 0.3036 0.3439 0.049 Uiso 1 1 calc R
H18C H 0.1490 0.3229 0.4296 0.049 Uiso 1 1 calc R
C19 C 0.1763(7) 0.1572(8) 0.4478(9) 0.035(2) Uani 1 1 d U
H19A H 0.2261 0.1695 0.4393 0.053 Uiso 1 1 calc R
H19B H 0.1684 0.0948 0.4445 0.053 Uiso 1 1 calc R
H19C H 0.1634 0.1788 0.5105 0.053 Uiso 1 1 calc R
C20 C 0.0540(6) 0.1908(9) 0.3895(9) 0.037(3) Uani 1 1 d U
H20A H 0.0242 0.2194 0.3393 0.056 Uiso 1 1 calc R
H20B H 0.0456 0.2167 0.4520 0.056 Uiso 1 1 calc R
H20C H 0.0424 0.1292 0.3908 0.056 Uiso 1 1 calc R
C21 C 0.1154(7) 0.2017(9) 0.1414(9) 0.037(2) Uani 1 1 d U
C22 C 0.1614(8) 0.2824(9) 0.1165(10) 0.046(3) Uani 1 1 d U
H22A H 0.2113 0.2690 0.1301 0.069 Uiso 1 1 calc R
H22B H 0.1482 0.3317 0.1557 0.069 Uiso 1 1 calc R
H22C H 0.1533 0.2967 0.0483 0.069 Uiso 1 1 calc R
C23 C 0.1253(7) 0.1374(9) 0.0578(9) 0.041(3) Uani 1 1 d U
H23A H 0.0978 0.0851 0.0680 0.061 Uiso 1 1 calc R
H23B H 0.1752 0.1224 0.0557 0.061 Uiso 1 1 calc R
H23C H 0.1091 0.1642 -0.0032 0.061 Uiso 1 1 calc R
C24 C 0.0401(7) 0.2250(10) 0.1462(10) 0.046(3) Uani 1 1 d U
H24A H 0.0153 0.1784 0.1778 0.069 Uiso 1 1 calc R
H24B H 0.0192 0.2333 0.0810 0.069 Uiso 1 1 calc R
H24C H 0.0361 0.2785 0.1829 0.069 Uiso 1 1 calc R
O1 O 0.3465(5) 0.2689(7) 0.2491(9) 0.061(3) Uani 1 1 d U
O2 O -0.3687(5) 0.0000 0.2102(8) 0.028(2) Uani 1 2 d SU
P1 P 0.35537(18) 0.0000 0.2402(3) 0.0198(7) Uani 1 2 d S
P2 P 0.15246(13) 0.14578(16) 0.2535(2) 0.0218(5) Uani 1 1 d .
Pt1 Pt 0.14097(3) 0.0000 0.25428(5) 0.02346(17) Uani 1 2 d S
Pt2 Pt 0.267686(18) 0.10274(2) 0.24841(3) 0.02135(16) Uani 1 1 d .

loop_
_atom_site_aniso_label
_atom_site_aniso_U_11
_atom_site_aniso_U_22
_atom_site_aniso_U_33
_atom_site_aniso_U_23
_atom_site_aniso_U_13
_atom_site_aniso_U_12
C1 0.039(4) 0.041(5) 0.051(5) 0.000(4) 0.006(4) -0.001(4)
C2 0.026(4) 0.029(4) 0.025(4) 0.000 -0.003(3) 0.000
C3 0.027(3) 0.031(3) 0.027(3) 0.000 -0.003(3) 0.000
C4 0.029(3) 0.030(3) 0.029(3) 0.000 -0.001(3) 0.000
C5 0.029(3) 0.031(3) 0.028(3) 0.000 0.003(3) 0.000
C6 0.026(3) 0.030(3) 0.024(3) 0.000 0.003(3) 0.000
C7 0.026(3) 0.027(3) 0.024(3) 0.000 0.001(3) 0.000
C8 0.028(3) 0.031(3) 0.026(3) 0.000 0.001(3) 0.000
C9 0.029(3) 0.033(3) 0.028(3) 0.000 -0.002(3) 0.000
C10 0.024(4) 0.023(4) 0.022(4) 0.000 0.002(3) 0.000
C11 0.023(4) 0.032(4) 0.023(4) 0.000 -0.004(3) 0.000
C12 0.042(4) 0.050(4) 0.036(4) 0.004(4) -0.007(4) -0.009(4)
C13 0.028(4) 0.033(5) 0.026(5) 0.000 0.003(4) 0.000
C14 0.032(4) 0.035(4) 0.023(4) 0.000 0.004(4) 0.000
C15 0.039(4) 0.042(4) 0.031(4) 0.000(3) 0.006(3) -0.004(4)
C16 0.031(5) 0.038(5) 0.027(5) 0.000 0.004(4) 0.000
C17 0.032(3) 0.034(4) 0.025(3) -0.002(3) 0.005(3) 0.003(3)
C18 0.034(4) 0.032(4) 0.033(4) -0.003(3) 0.004(3) 0.000(3)
C19 0.039(4) 0.034(4) 0.033(4) -0.001(3) 0.005(3) 0.007(3)
C20 0.036(4) 0.041(4) 0.037(4) -0.001(4) 0.010(3) 0.000(4)
C21 0.039(4) 0.039(4) 0.033(4) 0.000(3) -0.004(3) 0.003(3)
C22 0.053(4) 0.043(4) 0.042(4) 0.006(4) 0.001(4) -0.001(4)
C23 0.045(4) 0.041(4) 0.035(4) 0.003(4) -0.004(4) 0.005(4)
C24 0.049(4) 0.048(4) 0.040(4) 0.000(4) -0.003(4) 0.008(4)
O1 0.047(5) 0.043(5) 0.093(6) -0.005(5) 0.008(5) -0.004(4)
O2 0.019(5) 0.034(5) 0.033(5) 0.000 0.013(4) 0.000
P1 0.0176(17) 0.0238(18) 0.0182(19) 0.000 0.0023(14) 0.000
P2 0.0237(12) 0.0189(12) 0.0225(13) 0.0008(11) -0.0004(11) 0.0045(10)
Pt1 0.0236(3) 0.0229(3) 0.0235(3) 0.000 -0.0018(2) 0.000
Pt2 0.0171(2) 0.0240(2) 0.0230(3) 0.00030(16) 0.00163(17) 0.00006(14)

loop_
_atom_type_symbol
_atom_type_description
_atom_type_scat_dispersion_real
_atom_type_scat_dispersion_imag
_atom_type_scat_source
C C 0.0033 0.0016 'International Tables Vol C Tables 4.2.6.8 and 6.1.1.4'
H H 0.0000 0.0000 'International Tables Vol C Tables 4.2.6.8 and 6.1.1.4'
O O 0.0106 0.0060 'International Tables Vol C Tables 4.2.6.8 and 6.1.1.4'
P P 0.1023 0.0942 'International Tables Vol C Tables 4.2.6.8 and 6.1.1.4'
Pt Pt -1.7033 8.3905 'International Tables Vol C Tables 4.2.6.8 and 6.1.1.4'

loop_
_geom_angle_atom_site_label_1
_geom_angle_atom_site_label_2
_geom_angle_atom_site_label_3
_geom_angle
_geom_angle_site_symmetry_1
_geom_angle_site_symmetry_3
O1 C1 Pt2 179.7(14) . .
C3 C2 Pt1 178.2(15) . .
C2 C3 C4 179.1(18) . .
C5 C4 C9 120.5(15) . .
C5 C4 C3 121.0(15) . .
C9 C4 C3 118.5(14) . .
C4 C5 C6 118.9(15) . .
C4 C5 H5 120.6 . .
C6 C5 H5 120.6 . .
C7 C6 C5 119.1(15) . .
C7 C6 H6 120.5 . .
C5 C6 H6 120.5 . .
C8 C7 C6 121.4(15) . .
C8 C7 C10 118.7(14) . .
C6 C7 C10 119.8(14) . .
C7 C8 C9 120.4(16) . .
C7 C8 H8 119.8 . .
C9 C8 H8 119.8 . .
C8 C9 C4 119.7(15) . .
C8 C9 H9 120.1 . .
C4 C9 H9 120.1 . .
O2 C10 C7 126.7(14) . .
O2 C10 H10 116.6 . .
C7 C10 H10 116.6 . .
C12 C11 C12 108.3(15) . 6
C12 C11 C13 109.5(9) . .
C12 C11 C13 109.5(9) 6 .
C12 C11 P1 111.8(8) . .
C12 C11 P1 111.8(8) 6 .
C13 C11 P1 105.9(10) . .
C11 C12 H12A 109.5 . .
C11 C12 H12B 109.5 . .
H12A C12 H12B 109.5 . .
C11 C12 H12C 109.5 . .
H12A C12 H12C 109.5 . .
H12B C12 H12C 109.5 . .
C11 C13 H13A 109.5 . .
C11 C13 H13B 109.5 . .
H13A C13 H13B 109.5 . .
C11 C13 H13C 109.5 . .
H13A C13 H13C 109.5 . .
H13B C13 H13C 109.5 . .
C16 C14 C15 110.8(9) . .
C16 C14 C15 110.8(9) . 6
C15 C14 C15 106.8(14) . 6
C16 C14 P1 105.8(11) . .
C15 C14 P1 111.3(8) . .
C15 C14 P1 111.3(8) 6 .
C14 C15 H15A 109.5 . .
C14 C15 H15B 109.5 . .
H15A C15 H15B 109.5 . .
C14 C15 H15C 109.5 . .
H15A C15 H15C 109.5 . .
H15B C15 H15C 109.5 . .
C14 C16 H16A 109.5 . .
C14 C16 H16B 109.5 . .
H16A C16 H16B 109.5 . .
C14 C16 H16C 109.5 . .
H16A C16 H16C 109.5 . .
H16B C16 H16C 109.5 . .
C20 C17 C19 108.4(10) . .
C20 C17 C18 111.1(10) . .
C19 C17 C18 108.9(10) . .
C20 C17 P2 111.8(8) . .
C19 C17 P2 105.5(8) . .
C18 C17 P2 111.0(8) . .
C17 C18 H18A 109.5 . .
C17 C18 H18B 109.5 . .
H18A C18 H18B 109.5 . .
C17 C18 H18C 109.5 . .
H18A C18 H18C 109.5 . .
H18B C18 H18C 109.5 . .
C17 C19 H19A 109.5 . .
C17 C19 H19B 109.5 . .
H19A C19 H19B 109.5 . .
C17 C19 H19C 109.5 . .
H19A C19 H19C 109.5 . .
H19B C19 H19C 109.5 . .
C17 C20 H20A 109.5 . .
C17 C20 H20B 109.5 . .
H20A C20 H20B 109.5 . .
C17 C20 H20C 109.5 . .
H20A C20 H20C 109.5 . .
H20B C20 H20C 109.5 . .
C24 C21 C23 110.4(11) . .
C24 C21 C22 111.6(12) . .
C23 C21 C22 104.6(11) . .
C24 C21 P2 113.0(9) . .
C23 C21 P2 105.7(9) . .
C22 C21 P2 111.1(9) . .
C21 C22 H22A 109.5 . .
C21 C22 H22B 109.5 . .
H22A C22 H22B 109.5 . .
C21 C22 H22C 109.5 . .
H22A C22 H22C 109.5 . .
H22B C22 H22C 109.5 . .
C21 C23 H23A 109.5 . .
C21 C23 H23B 109.5 . .
H23A C23 H23B 109.5 . .
C21 C23 H23C 109.5 . .
H23A C23 H23C 109.5 . .
H23B C23 H23C 109.5 . .
C21 C24 H24A 109.5 . .
C21 C24 H24B 109.5 . .
H24A C24 H24B 109.5 . .
C21 C24 H24C 109.5 . .
H24A C24 H24C 109.5 . .
H24B C24 H24C 109.5 . .
C14 P1 C11 115.6(7) . .
C14 P1 Pt2 111.8(4) . 6
C11 P1 Pt2 113.6(3) . 6
C14 P1 Pt2 111.8(4) . .
C11 P1 Pt2 113.6(3) . .
Pt2 P1 Pt2 86.97(12) 6 .
C17 P2 C21 113.6(5) . .
C17 P2 Pt1 115.4(4) . .
C21 P2 Pt1 115.4(4) . .
C17 P2 Pt2 114.4(4) . .
C21 P2 Pt2 114.9(4) . .
Pt1 P2 Pt2 78.66(8) . .
C2 Pt1 P2 95.54(7) . .
C2 Pt1 P2 95.54(7) . 6
P2 Pt1 P2 168.90(13) . 6
C2 Pt1 Pt2 146.58(3) . .
P2 Pt1 Pt2 51.08(7) . .
P2 Pt1 Pt2 117.83(7) 6 .
C2 Pt1 Pt2 146.58(3) . 6
P2 Pt1 Pt2 117.83(7) . 6
P2 Pt1 Pt2 51.08(7) 6 6
Pt2 Pt1 Pt2 66.75(2) . 6
C1 Pt2 P2 103.4(4) . .
C1 Pt2 P1 103.2(4) . .
P2 Pt2 P1 153.34(9) . .
C1 Pt2 Pt1 153.6(4) . .
P2 Pt2 Pt1 50.26(7) . .
P1 Pt2 Pt1 103.12(6) . .
C1 Pt2 Pt2 149.7(4) . 6
P2 Pt2 Pt2 106.88(7) . 6
P1 Pt2 Pt2 46.51(6) . 6
Pt1 Pt2 Pt2 56.626(11) . 6

loop_
_geom_bond_atom_site_label_1
_geom_bond_atom_site_label_2
_geom_bond_distance
_geom_bond_site_symmetry_2
C1 O1 1.145(17) .
C1 Pt2 1.834(14) .
C2 C3 1.22(2) .
C2 Pt1 1.931(15) .
C3 C4 1.48(2) .
C4 C5 1.39(2) .
C4 C9 1.39(2) .
C5 C6 1.42(2) .
C5 H5 0.9500 .
C6 C7 1.38(2) .
C6 H6 0.9500 .
C7 C8 1.36(2) .
C7 C10 1.48(2) .
C8 C9 1.38(2) .
C8 H8 0.9500 .
C9 H9 0.9500 .
C10 O2 1.215(18) .
C10 H10 0.9500 .
C11 C12 1.528(16) .
C11 C12 1.528(16) 6
C11 C13 1.54(2) .
C11 P1 1.888(15) .
C12 H12A 0.9800 .
C12 H12B 0.9800 .
C12 H12C 0.9800 .
C13 H13A 0.9800 .
C13 H13B 0.9800 .
C13 H13C 0.9800 .
C14 C16 1.50(2) .
C14 C15 1.512(16) .
C14 C15 1.512(16) 6
C14 P1 1.890(16) .
C15 H15A 0.9800 .
C15 H15B 0.9800 .
C15 H15C 0.9800 .
C16 H16A 0.9800 .
C16 H16B 0.9800 .
C16 H16C 0.9800 .
C17 C20 1.522(16) .
C17 C19 1.532(16) .
C17 C18 1.540(17) .
C17 P2 1.883(11) .
C18 H18A 0.9800 .
C18 H18B 0.9800 .
C18 H18C 0.9800 .
C19 H19A 0.9800 .
C19 H19B 0.9800 .
C19 H19C 0.9800 .
C20 H20A 0.9800 .
C20 H20B 0.9800 .
C20 H20C 0.9800 .
C21 C24 1.481(19) .
C21 C23 1.553(18) .
C21 C22 1.576(19) .
C21 P2 1.889(13) .
C22 H22A 0.9800 .
C22 H22B 0.9800 .
C22 H22C 0.9800 .
C23 H23A 0.9800 .
C23 H23B 0.9800 .
C23 H23C 0.9800 .
C24 H24A 0.9800 .
C24 H24B 0.9800 .
C24 H24C 0.9800 .
P1 Pt2 2.313(3) 6
P1 Pt2 2.313(3) .
P2 Pt1 2.270(3) .
P2 Pt2 2.296(3) .
Pt1 P2 2.270(3) 6
Pt1 Pt2 2.8940(7) .
Pt1 Pt2 2.8940(7) 6
Pt2 Pt2 3.1840(9) 6

loop_
_geom_torsion_atom_site_label_1
_geom_torsion_atom_site_label_2
_geom_torsion_atom_site_label_3
_geom_torsion_atom_site_label_4
_geom_torsion
_geom_torsion_site_symmetry_1
_geom_torsion_site_symmetry_4
Pt1 C2 C3 C4 180.00(7) . .
C2 C3 C4 C5 0.00(9) . .
C2 C3 C4 C9 180.00(9) . .
C9 C4 C5 C6 0.000(1) . .
C3 C4 C5 C6 180.000(1) . .
C4 C5 C6 C7 0.000(1) . .
C5 C6 C7 C8 0.000(2) . .
C5 C6 C7 C10 180.0 . .
C6 C7 C8 C9 0.000(2) . .
C10 C7 C8 C9 180.000(2) . .
C7 C8 C9 C4 0.000(2) . .
C5 C4 C9 C8 0.000(2) . .
C3 C4 C9 C8 180.000(2) . .
C8 C7 C10 O2 180.000(1) . .
C6 C7 C10 O2 0.000(2) . .
C16 C14 P1 C11 180.0 . .
C15 C14 P1 C11 -59.5(9) . .
C15 C14 P1 C11 59.5(9) 6 .
C16 C14 P1 Pt2 47.84(18) . 6
C15 C14 P1 Pt2 168.3(8) . 6
C15 C14 P1 Pt2 -72.6(11) 6 6
C16 C14 P1 Pt2 -47.84(18) . .
C15 C14 P1 Pt2 72.6(11) . .
C15 C14 P1 Pt2 -168.3(8) 6 .
C12 C11 P1 C14 60.8(10) . .
C12 C11 P1 C14 -60.8(10) 6 .
C13 C11 P1 C14 180.000(1) . .
C12 C11 P1 Pt2 -167.9(9) . 6
C12 C11 P1 Pt2 70.5(11) 6 6
C13 C11 P1 Pt2 -48.69(19) . 6
C12 C11 P1 Pt2 -70.5(11) . .
C12 C11 P1 Pt2 167.9(9) 6 .
C13 C11 P1 Pt2 48.69(19) . .
C20 C17 P2 C21 72.6(10) . .
C19 C17 P2 C21 -169.8(8) . .
C18 C17 P2 C21 -52.0(10) . .
C20 C17 P2 Pt1 -64.1(9) . .
C19 C17 P2 Pt1 53.5(9) . .
C18 C17 P2 Pt1 171.3(7) . .
C20 C17 P2 Pt2 -152.8(7) . .
C19 C17 P2 Pt2 -35.1(9) . .
C18 C17 P2 Pt2 82.6(8) . .
C24 C21 P2 C17 -48.1(11) . .
C23 C21 P2 C17 -168.9(8) . .
C22 C21 P2 C17 78.2(10) . .
C24 C21 P2 Pt1 88.6(10) . .
C23 C21 P2 Pt1 -32.2(10) . .
C22 C21 P2 Pt1 -145.1(8) . .
C24 C21 P2 Pt2 177.5(8) . .
C23 C21 P2 Pt2 56.7(9) . .
C22 C21 P2 Pt2 -56.2(10) . .
C3 C2 Pt1 P2 -90.27(10) . .
C3 C2 Pt1 P2 90.27(11) . 6
C3 C2 Pt1 Pt2 -92.7(8) . .
C3 C2 Pt1 Pt2 92.7(8) . 6
C17 P2 Pt1 C2 70.0(6) . .
C21 P2 Pt1 C2 -65.9(7) . .
Pt2 P2 Pt1 C2 -178.3(5) . .
C17 P2 Pt1 P2 -112.8(8) . 6
C21 P2 Pt1 P2 111.3(8) . 6
Pt2 P2 Pt1 P2 -1.1(8) . 6
C17 P2 Pt1 Pt2 -111.7(4) . .
C21 P2 Pt1 Pt2 112.4(5) . .
C17 P2 Pt1 Pt2 -111.9(4) . 6
C21 P2 Pt1 Pt2 112.2(5) . 6
Pt2 P2 Pt1 Pt2 -0.13(10) . 6
O1 C1 Pt2 P2 19(100) . .
O1 C1 Pt2 P1 -162(100) . .
O1 C1 Pt2 Pt1 17(100) . .
O1 C1 Pt2 Pt2 -159(100) . 6
C17 P2 Pt2 C1 -65.8(6) . .
C21 P2 Pt2 C1 68.3(7) . .
Pt1 P2 Pt2 C1 -178.8(5) . .
C17 P2 Pt2 P1 116.4(5) . .
C21 P2 Pt2 P1 -109.5(5) . .
Pt1 P2 Pt2 P1 3.5(3) . .
C17 P2 Pt2 Pt1 113.0(4) . .
C21 P2 Pt2 Pt1 -112.9(5) . .
C17 P2 Pt2 Pt2 113.1(4) . 6
C21 P2 Pt2 Pt2 -112.8(5) . 6
Pt1 P2 Pt2 Pt2 0.11(8) . 6
C14 P1 Pt2 C1 -69.9(7) . .
C11 P1 Pt2 C1 63.3(6) . .
Pt2 P1 Pt2 C1 177.8(5) 6 .
C14 P1 Pt2 P2 107.9(5) . .
C11 P1 Pt2 P2 -119.0(5) . .
Pt2 P1 Pt2 P2 -4.4(3) 6 .
C14 P1 Pt2 Pt1 110.6(4) . .
C11 P1 Pt2 Pt1 -116.2(4) . .
Pt2 P1 Pt2 Pt1 -1.70(11) 6 .
C14 P1 Pt2 Pt2 112.3(4) . 6
C11 P1 Pt2 Pt2 -114.5(4) . 6
C2 Pt1 Pt2 C1 5.8(14) . .
P2 Pt1 Pt2 C1 2.7(11) . .
P2 Pt1 Pt2 C1 -177.6(11) 6 .
Pt2 Pt1 Pt2 C1 -177.5(11) 6 .
C2 Pt1 Pt2 P2 3.2(9) . .
P2 Pt1 Pt2 P2 179.76(17) 6 .
Pt2 Pt1 Pt2 P2 179.87(9) 6 .
C2 Pt1 Pt2 P1 -175.2(9) . .
P2 Pt1 Pt2 P1 -178.40(13) . .
P2 Pt1 Pt2 P1 1.36(13) 6 .
Pt2 Pt1 Pt2 P1 1.47(10) 6 .
C2 Pt1 Pt2 Pt2 -176.7(9) . 6
P2 Pt1 Pt2 Pt2 -179.87(9) . 6
P2 Pt1 Pt2 Pt2 -0.11(8) 6 6
